data_2017875
loop_
_publ_author_name
'Zhang, Wenhui'
'Oliver, Allen G.'
'Serianni, Anthony S.'

_publ_section_title
;
 Methyl \b-<small>D</small>-galactopyranosyl-(1\\rightarrow
 4)-\b-<small>D</small>-allopyranoside tetrahydrate
;
_journal_coeditor_code UK3025
_journal_issue 9
_journal_name_full 'Acta Crystallographica Section C'
_journal_page_first o484
_journal_page_last o487
_journal_paper_doi 10.1107/S0108270110029471
_journal_volume 66
_journal_year 2010
_chemical_formula_iupac 'C13 H24 O11 , 4H2 O'
_chemical_formula_moiety 'C13 H24 O11 , 4H2 O'
_chemical_formula_sum 'C13 H32 O15'
_chemical_formula_weight 428.39
_chemical_name_systematic
;
Methyl \b-D-galactopyranosyl-(1\\rightarrow4)-\b-D-allopyranoside tetrahydrate
;
_space_group_IT_number 19
_symmetry_cell_setting orthorhombic
_symmetry_space_group_name_Hall 'P 2ac 2ab'
_symmetry_space_group_name_H-M 'P 21 21 21'
_atom_sites_solution_hydrogens geom
_atom_sites_solution_primary direct
_atom_sites_solution_secondary difmap
_audit_creation_method SHELXL97
_cell_angle_alpha 90.00
_cell_angle_beta 90.00
_cell_angle_gamma 90.00
_cell_formula_units_Z 4
_cell_length_a 4.7071(5)
_cell_length_b 20.125(2)
_cell_length_c 20.903(2)
_cell_measurement_reflns_used 8643
_cell_measurement_temperature 150(2)
_cell_measurement_theta_max 33.15
_cell_measurement_theta_min 2.39
_cell_volume 1980.1(3)
_computing_cell_refinement 'SAINT (Bruker Nonius, 2009)'
_computing_data_collection 'APEX2 (Bruker Nonius, 2009)'
_computing_data_reduction 'SAINT (Bruker Nonius, 2009)'
_computing_molecular_graphics
;
XP (Sheldrick, 2008), POV-RAY (Cason, 2003) and DIAMOND
(Brandenburg, 2009)
;
_computing_publication_material
;
XCIF (Sheldrick, 2008), enCIFer (Allen <i>et al.</i>, 2004) and
publCIF
(Westrip, 2010)
;
_computing_structure_refinement 'SHELXL97 (Sheldrick, 2008)'
_computing_structure_solution 'SHELXS97 (Sheldrick, 2008)'
_diffrn_ambient_temperature 150(2)
_diffrn_detector_area_resol_mean 8.33
_diffrn_measured_fraction_theta_full 0.994
_diffrn_measured_fraction_theta_max 0.994
_diffrn_measurement_device_type 'Bruker APEXII'
_diffrn_measurement_method 'combination of \w and \f-scans'
_diffrn_radiation_monochromator 'channel-cut Si-<111> crystal'
_diffrn_radiation_source synchrotron
_diffrn_radiation_type synchrotron
_diffrn_radiation_wavelength 0.77490
_diffrn_reflns_av_R_equivalents 0.0780
_diffrn_reflns_av_sigmaI/netI 0.0585
_diffrn_reflns_limit_h_max 6
_diffrn_reflns_limit_h_min -6
_diffrn_reflns_limit_k_max 28
_diffrn_reflns_limit_k_min -28
_diffrn_reflns_limit_l_max 29
_diffrn_reflns_limit_l_min -29
_diffrn_reflns_number 28515
_diffrn_reflns_theta_full 33.58
_diffrn_reflns_theta_max 33.58
_diffrn_reflns_theta_min 2.39
_exptl_absorpt_coefficient_mu 0.124
_exptl_absorpt_correction_T_max 0.9951
_exptl_absorpt_correction_T_min 0.9878
_exptl_absorpt_correction_type empirical
_exptl_absorpt_process_details '(SADABS; Sheldrick, 2008)'
_exptl_crystal_colour colourless
_exptl_crystal_density_diffrn 1.437
_exptl_crystal_density_method 'not measured'
_exptl_crystal_description rod
_exptl_crystal_F_000 920
_exptl_crystal_size_max 0.10
_exptl_crystal_size_mid 0.04
_exptl_crystal_size_min 0.04
_refine_diff_density_max 0.356
_refine_diff_density_min -0.201
_refine_ls_abs_structure_details 'Flack (1983), with 2548 Friedel pairs'
_refine_ls_abs_structure_Flack -0.1(5)
_refine_ls_extinction_method none
_refine_ls_goodness_of_fit_ref 1.060
_refine_ls_hydrogen_treatment mixed
_refine_ls_matrix_type full
_refine_ls_number_parameters 278
_refine_ls_number_reflns 5985
_refine_ls_number_restraints 8
_refine_ls_restrained_S_all 1.060
_refine_ls_R_factor_all 0.0426
_refine_ls_R_factor_gt 0.0391
_refine_ls_shift/su_max 0.001
_refine_ls_shift/su_mean 0.000
_refine_ls_structure_factor_coef Fsqd
_refine_ls_weighting_details 'calc w = 1/[\s^2^(Fo^2^)+(0.0535P)^2^+0.0000P] where P=(Fo^2^+2Fc^2^)/3'
_refine_ls_weighting_scheme calc
_refine_ls_wR_factor_gt 0.0999
_refine_ls_wR_factor_ref 0.1024
_reflns_number_gt 5510
_reflns_number_total 5985
_reflns_threshold_expression I>2\s(I)
_cod_data_source_file uk3025.cif
_cod_data_source_block I
_cod_original_cell_volume 1980.1(4)
_cod_database_code 2017875
_cod_database_fobs_code 2017875

loop_
_symmetry_equiv_pos_as_xyz
'x, y, z'
'-x+1/2, -y, z+1/2'
'-x, y+1/2, -z+1/2'
'x+1/2, -y+1/2, -z'

loop_
_atom_site_type_symbol
_atom_site_label
_atom_site_fract_x
_atom_site_fract_y
_atom_site_fract_z
_atom_site_U_iso_or_equiv
_atom_site_adp_type
_atom_site_calc_flag
_atom_site_refinement_flags
_atom_site_occupancy
_atom_site_disorder_assembly
_atom_site_disorder_group
O O1 0.8199(2) 0.62883(5) 0.41438(5) 0.0192(2) Uani d . 1 . .
O O2 0.8860(2) 0.76695(5) 0.41046(5) 0.0201(2) Uani d . 1 . .
H H2 0.7198 0.7812 0.4156 0.024 Uiso calc R 1 . .
O O3 0.5077(2) 0.78337(5) 0.30459(5) 0.01786(19) Uani d . 1 . .
H H3 0.4819 0.8223 0.2913 0.021 Uiso calc R 1 . .
O O5 0.7678(2) 0.62311(4) 0.30593(4) 0.01622(19) Uani d . 1 . .
O O6 0.9929(2) 0.58634(5) 0.18504(5) 0.0190(2) Uani d . 1 . .
H H6 1.0474 0.5605 0.2141 0.023 Uiso calc R 1 . .
C C1 0.7245(3) 0.66381(6) 0.36095(6) 0.0149(2) Uani d . 1 . .
H H1A 0.5184 0.6747 0.3657 0.018 Uiso calc R 1 . .
C C2 0.8980(3) 0.72747(6) 0.35379(6) 0.0149(2) Uani d . 1 . .
H H2A 1.1006 0.7145 0.3467 0.018 Uiso calc R 1 . .
C C3 0.7968(3) 0.76474(6) 0.29437(6) 0.0143(2) Uani d . 1 . .
H H3A 0.9158 0.8053 0.2877 0.017 Uiso calc R 1 . .
C C4 0.8242(3) 0.71823(6) 0.23641(6) 0.0133(2) Uani d . 1 . .
H H4A 1.0296 0.7077 0.2294 0.016 Uiso calc R 1 . .
C C5 0.6622(3) 0.65334(6) 0.24812(6) 0.0141(2) Uani d . 1 . .
H H5A 0.4555 0.6634 0.2534 0.017 Uiso calc R 1 . .
C C6 0.6994(3) 0.60287(6) 0.19492(6) 0.0172(2) Uani d . 1 . .
H H6A 0.5925 0.5620 0.2057 0.021 Uiso calc R 1 . .
H H6B 0.6195 0.6211 0.1548 0.021 Uiso calc R 1 . .
C C7 0.6246(4) 0.57813(7) 0.43372(7) 0.0274(3) Uani d . 1 . .
H H7A 0.6969 0.5559 0.4721 0.041 Uiso calc R 1 . .
H H7B 0.6037 0.5456 0.3992 0.041 Uiso calc R 1 . .
H H7C 0.4395 0.5982 0.4431 0.041 Uiso calc R 1 . .
O O1' 0.7102(2) 0.74631(4) 0.17910(4) 0.01448(18) Uani d . 1 . .
O O2' 0.9576(2) 0.72375(4) 0.05712(4) 0.01619(19) Uani d . 1 . .
H H2' 0.8226 0.6971 0.0516 0.019 Uiso calc R 1 . .
O O3' 0.9697(2) 0.84013(5) -0.02526(4) 0.01607(19) Uani d . 1 . .
H H3' 0.8162 0.8209 -0.0341 0.019 Uiso calc R 1 . .
O O4' 0.6250(2) 0.92429(5) 0.05401(4) 0.01727(19) Uani d . 1 . .
H H4' 0.6125 0.9374 0.0160 0.021 Uiso calc R 1 . .
O O5' 0.7894(2) 0.85754(4) 0.17013(4) 0.01531(19) Uani d . 1 . .
O O6' 0.8955(2) 0.97328(5) 0.24055(4) 0.0185(2) Uani d . 1 . .
H H6' 0.7496 0.9589 0.2591 0.022 Uiso calc R 1 . .
C C1' 0.8844(3) 0.79369(6) 0.14953(6) 0.0131(2) Uani d . 1 . .
H H1'A 1.0874 0.7867 0.1619 0.016 Uiso calc R 1 . .
C C2' 0.8482(3) 0.78660(6) 0.07718(6) 0.0130(2) Uani d . 1 . .
H H2'A 0.6416 0.7891 0.0663 0.016 Uiso calc R 1 . .
C C3' 1.0056(3) 0.84238(6) 0.04297(6) 0.0130(2) Uani d . 1 . .
H H3'A 1.2128 0.8369 0.0522 0.016 Uiso calc R 1 . .
C C4' 0.9147(3) 0.91032(6) 0.06877(6) 0.0139(2) Uani d . 1 . .
H H4'A 1.0384 0.9456 0.0498 0.017 Uiso calc R 1 . .
C C5' 0.9519(3) 0.91003(6) 0.14162(6) 0.0151(2) Uani d . 1 . .
H H5'A 1.1573 0.9035 0.1521 0.018 Uiso calc R 1 . .
C C6' 0.8485(3) 0.97408(6) 0.17239(6) 0.0179(3) Uani d . 1 . .
H H6'A 0.9504 1.0123 0.1533 0.021 Uiso calc R 1 . .
H H6'B 0.6432 0.9798 0.1637 0.021 Uiso calc R 1 . .
O O1W 0.4067(3) 0.91936(5) 0.28801(5) 0.0225(2) Uani d D 1 . .
H H1WA 0.410(5) 0.9294(9) 0.3264(5) 0.027 Uiso d D 1 . .
H H1WB 0.251(3) 0.9344(9) 0.2738(9) 0.027 Uiso d D 1 . .
O O2W 0.3869(3) 0.81824(6) 0.45761(5) 0.0232(2) Uani d D 1 . .
H H2WA 0.361(5) 0.8191(9) 0.4965(5) 0.028 Uiso d D 1 . .
H H2WB 0.232(3) 0.8040(9) 0.4428(9) 0.028 Uiso d D 1 . .
O O3W 0.9368(3) 1.02163(5) 0.43058(5) 0.0229(2) Uani d D 1 . .
H H3WA 1.090(3) 1.0005(9) 0.4288(9) 0.028 Uiso d D 1 . .
H H3WB 0.934(5) 1.0450(9) 0.3975(6) 0.028 Uiso d D 1 . .
O O4W 0.4406(3) 0.94879(6) 0.41586(5) 0.0253(2) Uani d D 1 . .
H H4WA 0.596(3) 0.9679(9) 0.4227(9) 0.030 Uiso d D 1 . .
H H4WB 0.446(5) 0.9095(5) 0.4296(9) 0.030 Uiso d D 1 . .

loop_
_atom_site_aniso_label
_atom_site_aniso_U_11
_atom_site_aniso_U_22
_atom_site_aniso_U_33
_atom_site_aniso_U_12
_atom_site_aniso_U_13
_atom_site_aniso_U_23
O1 0.0245(5) 0.0190(4) 0.0142(4) -0.0024(4) -0.0028(4) 0.0049(4)
O2 0.0206(5) 0.0229(5) 0.0168(4) 0.0011(4) -0.0014(4) -0.0062(4)
O3 0.0166(4) 0.0148(4) 0.0222(4) 0.0048(4) 0.0031(4) 0.0011(3)
O5 0.0232(5) 0.0126(4) 0.0128(4) 0.0032(4) -0.0011(4) 0.0009(3)
O6 0.0237(5) 0.0164(4) 0.0169(4) 0.0041(4) 0.0023(4) 0.0006(3)
C1 0.0175(6) 0.0145(5) 0.0126(5) 0.0006(5) 0.0000(5) 0.0022(4)
C2 0.0144(5) 0.0157(5) 0.0146(5) -0.0006(5) -0.0004(5) -0.0010(4)
C3 0.0148(5) 0.0126(5) 0.0153(5) -0.0011(4) 0.0007(5) -0.0006(4)
C4 0.0149(6) 0.0121(5) 0.0130(5) 0.0014(5) -0.0006(4) 0.0012(4)
C5 0.0163(6) 0.0129(5) 0.0131(5) 0.0006(5) -0.0014(5) 0.0004(4)
C6 0.0205(6) 0.0137(5) 0.0174(6) 0.0000(5) -0.0022(5) -0.0010(4)
C7 0.0375(9) 0.0235(7) 0.0212(6) -0.0089(7) -0.0022(6) 0.0072(5)
O1' 0.0157(4) 0.0141(4) 0.0137(4) -0.0020(3) -0.0019(3) 0.0036(3)
O2' 0.0170(4) 0.0120(4) 0.0196(4) 0.0002(3) 0.0003(4) -0.0040(3)
O3' 0.0178(5) 0.0195(4) 0.0109(4) -0.0013(4) 0.0006(3) -0.0009(3)
O4' 0.0166(4) 0.0200(4) 0.0151(4) 0.0042(4) -0.0007(4) 0.0014(3)
O5' 0.0208(5) 0.0112(4) 0.0140(4) -0.0003(3) 0.0033(4) -0.0006(3)
O6' 0.0232(5) 0.0183(4) 0.0141(4) -0.0025(4) -0.0006(4) -0.0038(3)
C1' 0.0150(6) 0.0113(5) 0.0132(5) -0.0003(4) 0.0005(5) 0.0000(4)
C2' 0.0141(5) 0.0118(5) 0.0131(5) 0.0003(4) 0.0007(4) -0.0015(4)
C3' 0.0136(5) 0.0143(5) 0.0112(5) 0.0003(5) -0.0003(4) -0.0007(4)
C4' 0.0143(6) 0.0129(5) 0.0145(5) -0.0009(4) 0.0002(4) -0.0006(4)
C5' 0.0175(6) 0.0133(5) 0.0144(5) -0.0017(5) -0.0006(5) -0.0006(4)
C6' 0.0244(7) 0.0141(5) 0.0152(5) 0.0003(5) -0.0004(5) -0.0023(4)
O1W 0.0248(5) 0.0216(5) 0.0210(5) 0.0032(4) 0.0015(4) 0.0001(4)
O2W 0.0239(5) 0.0292(5) 0.0166(4) -0.0018(5) 0.0002(4) -0.0044(4)
O3W 0.0258(6) 0.0250(5) 0.0180(4) 0.0032(4) 0.0030(4) 0.0032(4)
O4W 0.0257(6) 0.0253(5) 0.0248(5) -0.0004(4) 0.0023(5) 0.0018(4)

loop_
_atom_type_symbol
_atom_type_description
_atom_type_scat_dispersion_real
_atom_type_scat_dispersion_imag
_atom_type_scat_source
C C 0.0040 0.0020 'International Tables Vol C Tables 4.2.6.8 and 6.1.1.4'
H H 0.0000 0.0000 'International Tables Vol C Tables 4.2.6.8 and 6.1.1.4'
O O 0.0133 0.0073 'International Tables Vol C Tables 4.2.6.8 and 6.1.1.4'

loop_
_geom_angle_atom_site_label_1
_geom_angle_atom_site_label_2
_geom_angle_atom_site_label_3
_geom_angle_site_symmetry_1
_geom_angle_site_symmetry_3
_geom_angle
_geom_angle_publ_flag
C1 O1 C7 . . 112.30(11) ?
C1 O5 C5 . . 112.60(9) ?
O1 C1 O5 . . 108.05(10) ?
O1 C1 C2 . . 109.28(11) ?
O5 C1 C2 . . 109.06(10) ?
O2 C2 C1 . . 111.39(11) ?
O2 C2 C3 . . 112.90(10) ?
C1 C2 C3 . . 108.98(11) ?
O3 C3 C2 . . 107.74(11) ?
O3 C3 C4 . . 110.98(11) ?
C2 C3 C4 . . 108.41(10) ?
O1' C4 C5 . . 106.50(10) ?
O1' C4 C3 . . 112.87(10) ?
C5 C4 C3 . . 110.58(10) ?
O5 C5 C6 . . 107.00(10) ?
O5 C5 C4 . . 108.79(10) ?
C6 C5 C4 . . 113.34(11) ?
O6 C6 C5 . . 111.84(11) ?
C1' O1' C4 . . 114.77(10) ?
C1' O5' C5' . . 111.76(10) ?
O1' C1' O5' . . 107.23(10) ?
O1' C1' C2' . . 107.91(10) ?
O5' C1' C2' . . 110.34(10) ?
O2' C2' C3' . . 109.83(10) ?
O2' C2' C1' . . 109.43(10) ?
C3' C2' C1' . . 109.96(10) ?
O3' C3' C2' . . 112.66(10) ?
O3' C3' C4' . . 110.18(10) ?
C2' C3' C4' . . 110.90(10) ?
O4' C4' C3' . . 111.53(10) ?
O4' C4' C5' . . 108.95(10) ?
C3' C4' C5' . . 108.34(10) ?
O5' C5' C6' . . 106.14(10) ?
O5' C5' C4' . . 110.78(10) ?
C6' C5' C4' . . 112.37(11) ?
O6' C6' C5' . . 111.07(11) ?
C2 O2 H2 . . 109.5 ?
C3 O3 H3 . . 109.5 ?
C6 O6 H6 . . 109.5 ?
O1 C1 H1A . . 110.1 ?
O5 C1 H1A . . 110.1 ?
C2 C1 H1A . . 110.1 ?
O2 C2 H2A . . 107.8 ?
C1 C2 H2A . . 107.8 ?
C3 C2 H2A . . 107.8 ?
O3 C3 H3A . . 109.9 ?
C2 C3 H3A . . 109.9 ?
C4 C3 H3A . . 109.9 ?
O1' C4 H4A . . 108.9 ?
C5 C4 H4A . . 108.9 ?
C3 C4 H4A . . 108.9 ?
O5 C5 H5A . . 109.2 ?
C6 C5 H5A . . 109.2 ?
C4 C5 H5A . . 109.2 ?
O6 C6 H6A . . 109.2 ?
C5 C6 H6A . . 109.2 ?
O6 C6 H6B . . 109.2 ?
C5 C6 H6B . . 109.2 ?
H6A C6 H6B . . 107.9 ?
O1 C7 H7A . . 109.5 ?
O1 C7 H7B . . 109.5 ?
H7A C7 H7B . . 109.5 ?
O1 C7 H7C . . 109.5 ?
H7A C7 H7C . . 109.5 ?
H7B C7 H7C . . 109.5 ?
C2' O2' H2' . . 109.5 ?
C3' O3' H3' . . 109.5 ?
C4' O4' H4' . . 109.5 ?
C6' O6' H6' . . 109.5 ?
O1' C1' H1'A . . 110.4 ?
O5' C1' H1'A . . 110.4 ?
C2' C1' H1'A . . 110.4 ?
O2' C2' H2'A . . 109.2 ?
C3' C2' H2'A . . 109.2 ?
C1' C2' H2'A . . 109.2 ?
O3' C3' H3'A . . 107.6 ?
C2' C3' H3'A . . 107.6 ?
C4' C3' H3'A . . 107.6 ?
O4' C4' H4'A . . 109.3 ?
C3' C4' H4'A . . 109.3 ?
C5' C4' H4'A . . 109.3 ?
O5' C5' H5'A . . 109.2 ?
C6' C5' H5'A . . 109.2 ?
C4' C5' H5'A . . 109.2 ?
O6' C6' H6'A . . 109.4 ?
C5' C6' H6'A . . 109.4 ?
O6' C6' H6'B . . 109.4 ?
C5' C6' H6'B . . 109.4 ?
H6'A C6' H6'B . . 108.0 ?
H1WA O1W H1WB . . 106(2) ?
H2WA O2W H2WB . . 104(2) ?
H3WA O3W H3WB . . 105.1(19) ?
H4WA O4W H4WB . . 110(2) ?

loop_
_geom_bond_atom_site_label_1
_geom_bond_atom_site_label_2
_geom_bond_site_symmetry_2
_geom_bond_distance
_geom_bond_publ_flag
O1 C1 . 1.3944(15) ?
O1 C7 . 1.4315(18) ?
O2 C2 . 1.4274(15) ?
O3 C3 . 1.4274(17) ?
O5 C1 . 1.4267(15) ?
O5 C5 . 1.4412(15) ?
O6 C6 . 1.4357(18) ?
C1 C2 . 1.5264(18) ?
C2 C3 . 1.5272(18) ?
C3 C4 . 1.5365(17) ?
C4 O1' . 1.4292(15) ?
C4 C5 . 1.5321(17) ?
C5 C6 . 1.5163(18) ?
O1' C1' . 1.4014(15) ?
O2' C2' . 1.4286(14) ?
O3' C3' . 1.4369(14) ?
O4' C4' . 1.4265(17) ?
O5' C1' . 1.4271(15) ?
O5' C5' . 1.4339(15) ?
O6' C6' . 1.4418(16) ?
C1' C2' . 1.5286(17) ?
C2' C3' . 1.5234(17) ?
C3' C4' . 1.5309(17) ?
C4' C5' . 1.5327(17) ?
C5' C6' . 1.5205(17) ?
O2 H2 . 0.8400 ?
O3 H3 . 0.8400 ?
O6 H6 . 0.8400 ?
C1 H1A . 1.0000 ?
C2 H2A . 1.0000 ?
C3 H3A . 1.0000 ?
C4 H4A . 1.0000 ?
C5 H5A . 1.0000 ?
C6 H6A . 0.9900 ?
C6 H6B . 0.9900 ?
C7 H7A . 0.9800 ?
C7 H7B . 0.9800 ?
C7 H7C . 0.9800 ?
O2' H2' . 0.8400 ?
O3' H3' . 0.8400 ?
O4' H4' . 0.8400 ?
O6' H6' . 0.8400 ?
C1' H1'A . 1.0000 ?
C2' H2'A . 1.0000 ?
C3' H3'A . 1.0000 ?
C4' H4'A . 1.0000 ?
C5' H5'A . 1.0000 ?
C6' H6'A . 0.9900 ?
C6' H6'B . 0.9900 ?
O1W H1WA . 0.827(9) ?
O1W H1WB . 0.845(9) ?
O2W H2WA . 0.821(9) ?
O2W H2WB . 0.843(10) ?
O3W H3WA . 0.838(10) ?
O3W H3WB . 0.838(9) ?
O4W H4WA . 0.839(10) ?
O4W H4WB . 0.841(9) ?

loop_
_geom_hbond_atom_site_label_D
_geom_hbond_atom_site_label_H
_geom_hbond_atom_site_label_A
_geom_hbond_site_symmetry_A
_geom_hbond_distance_DH
_geom_hbond_distance_HA
_geom_hbond_distance_DA
_geom_hbond_angle_DHA
O2 H2 O2W . 0.84 1.94 2.7489(16) 159.9
O3 H3 O1W . 0.84 1.99 2.7992(15) 162.6
O6 H6 O6' 3_745 0.84 2.01 2.8057(13) 157.0
O2' H2' O3' 4_465 0.84 1.90 2.7149(14) 162.0
O3' H3' O2' 4_465 0.84 1.97 2.8117(14) 178.5
O4' H4' O3W 2_674 0.84 1.98 2.8152(14) 173.1
O6' H6' O1W . 0.84 1.90 2.7307(16) 170.6
O1W H1WA O4W . 0.827(9) 1.917(10) 2.7418(16) 176(2)
O1W H1WB O6' 1_455 0.845(9) 1.975(10) 2.8198(16) 178(2)
O2W H2WA O1 4_466 0.821(9) 2.147(12) 2.8972(15) 151.8(18)
O2W H2WB O2 1_455 0.843(10) 1.914(10) 2.7561(16) 177(2)
O3W H3WA O4W 1_655 0.838(10) 1.969(10) 2.8046(16) 174.4(19)
O3W H3WB O6 3_755 0.838(9) 1.945(10) 2.7652(14) 166(2)
O4W H4WA O3W . 0.839(10) 1.942(10) 2.7748(17) 172(2)
O4W H4WB O2W . 0.841(9) 1.948(10) 2.7800(16) 170(2)

loop_
_geom_torsion_atom_site_label_1
_geom_torsion_atom_site_label_2
_geom_torsion_atom_site_label_3
_geom_torsion_atom_site_label_4
_geom_torsion_site_symmetry_1
_geom_torsion_site_symmetry_2
_geom_torsion_site_symmetry_3
_geom_torsion_site_symmetry_4
_geom_torsion
_geom_torsion_publ_flag
C7 O1 C1 O5 . . . . -76.36(14) ?
C7 O1 C1 C2 . . . . 165.10(11) ?
C5 O5 C1 O1 . . . . 176.94(10) ?
C5 O5 C1 C2 . . . . -64.37(14) ?
O1 C1 C2 O2 . . . . -56.01(14) ?
O5 C1 C2 O2 . . . . -173.93(10) ?
O1 C1 C2 C3 . . . . 178.78(10) ?
O5 C1 C2 C3 . . . . 60.86(14) ?
O2 C2 C3 O3 . . . . -60.91(14) ?
C1 C2 C3 O3 . . . . 63.41(13) ?
O2 C2 C3 C4 . . . . 178.91(11) ?
C1 C2 C3 C4 . . . . -56.77(14) ?
O3 C3 C4 O1' . . . . 56.44(14) ?
C2 C3 C4 O1' . . . . 174.58(11) ?
O3 C3 C4 C5 . . . . -62.74(13) ?
C2 C3 C4 C5 . . . . 55.40(14) ?
C1 O5 C5 C6 . . . . -175.43(11) ?
C1 O5 C5 C4 . . . . 61.78(13) ?
O1' C4 C5 O5 . . . . -179.55(10) ?
C3 C4 C5 O5 . . . . -56.58(13) ?
O1' C4 C5 C6 . . . . 61.57(13) ?
C3 C4 C5 C6 . . . . -175.47(11) ?
O5 C5 C6 O6 . . . . -61.92(14) ?
C4 C5 C6 O6 . . . . 57.99(14) ?
C5 C4 O1' C1' . . . . -160.93(10) ?
C3 C4 O1' C1' . . . . 77.55(13) ?
C4 O1' C1' O5' . . . . -96.40(12) ?
C4 O1' C1' C2' . . . . 144.74(10) ?
C5' O5' C1' O1' . . . . -179.06(10) ?
C5' O5' C1' C2' . . . . -61.78(14) ?
O1' C1' C2' O2' . . . . -66.04(13) ?
O5' C1' C2' O2' . . . . 177.10(10) ?
O1' C1' C2' C3' . . . . 173.24(10) ?
O5' C1' C2' C3' . . . . 56.38(14) ?
O2' C2' C3' O3' . . . . 62.01(14) ?
C1' C2' C3' O3' . . . . -177.51(10) ?
O2' C2' C3' C4' . . . . -173.96(10) ?
C1' C2' C3' C4' . . . . -53.48(14) ?
O3' C3' C4' O4' . . . . 59.15(13) ?
C2' C3' C4' O4' . . . . -66.29(13) ?
O3' C3' C4' C5' . . . . 179.06(11) ?
C2' C3' C4' C5' . . . . 53.62(14) ?
C1' O5' C5' C6' . . . . -174.60(10) ?
C1' O5' C5' C4' . . . . 63.16(13) ?
O4' C4' C5' O5' . . . . 63.81(13) ?
C3' C4' C5' O5' . . . . -57.70(14) ?
O4' C4' C5' C6' . . . . -54.72(14) ?
C3' C4' C5' C6' . . . . -176.23(11) ?
O5' C5' C6' O6' . . . . 60.84(14) ?
C4' C5' C6' O6' . . . . -177.93(11) ?

loop_
_cod_related_entry_id
_cod_related_entry_database
_cod_related_entry_code
1 ChemSpider 30654267
